data_4109511
loop_
_publ_author_name
'Sergio Abad'
'Francisco Bosc\'a'
'Luis R. Domingo'
'Salvador Gil'
'Uwe Pischel'
'Miguel A. Miranda'

_publ_contact_author_address 'Avda. de los Naranjos s/n. 46022. Valencia. Spain'
_publ_contact_author_email mmiranda@qim.upv.es
_publ_contact_author_fax 0034963877809
_publ_contact_author_name 'Miguel. A. Miranda'
_publ_contact_author_phone 0034963877807
_publ_section_title
;
 Triplet Reactivity and Regio-/Stereoselectivity in the Macrocyclization
 of Diastereomeric Ketoprofen-Quencher Conjugates via Remote Hydrogen
 Abstractions
;
_journal_name_full 'Journal of the American Chemical Society'
_journal_page_first 7407
_journal_page_last 7420
_journal_paper_doi 10.1021/ja0712827
_journal_volume 129
_journal_year 2007
_chemical_absolute_configuration rm
_chemical_compound_source 'synthesis as described'
_chemical_formula_moiety 'C27 H27 N O4'
_chemical_formula_sum 'C27 H27 N O4'
_chemical_formula_weight 429.5
_chemical_name_systematic
;
 ?
;
_space_group_IT_number 4
_symmetry_cell_setting monoclinic
_symmetry_Int_Tables_number 4
_symmetry_space_group_name_Hall 'P 2yb'
_symmetry_space_group_name_H-M 'P 1 21 1'
_atom_sites_solution_hydrogens geom
_atom_sites_solution_primary direct
_atom_sites_solution_secondary difmap
_audit_conform_dict_location ftp://ftp.iucr.org/pub/cif_core.dic
_audit_conform_dict_name cif_core.dic
_audit_conform_dict_version 2.3
_audit_creation_date 2005-09-27T11:20:14-00:00
_audit_creation_method 'WinGX routine CIF_UPDATE'
_cell_angle_alpha 90.000
_cell_angle_beta 98.289(9)
_cell_angle_gamma 90.000
_cell_formula_units_Z 2
_cell_length_a 12.3586(19)
_cell_length_b 5.6122(6)
_cell_length_c 16.2206(23)
_cell_measurement_reflns_used 23
_cell_measurement_temperature 293(2)
_cell_measurement_theta_max 42.472
_cell_measurement_theta_min 11.472
_cell_measurement_wavelength 1.54184
_cell_volume 1113.3(3)
_computing_cell_refinement 'CAD4 Express (Enraf Nonius, 1994)'
_computing_data_collection 'CAD4 Express (Enraf Nonius, 1994)'
_computing_data_reduction 'XCAD4 (Harms & Wocadlo, 1995)'
_computing_molecular_graphics 'Ortep-3 for Windows (Farrugia, 1997)'
_computing_publication_material 'WinGX publication routines (Farrugia, 1999)'
_computing_structure_refinement 'SHELXL-97 (Sheldrick, 1997)'
_computing_structure_solution 'SHELXS-86 (Sheldrick, 1986)'
_diffrn_ambient_temperature 293(2)
_diffrn_detector 'scintillation LiI'
_diffrn_detector_dtime 1.195
_diffrn_measured_fraction_theta_full 0.999
_diffrn_measured_fraction_theta_max 0.999
_diffrn_measurement_device '\k-geometry diffractometer'
_diffrn_measurement_device_type 'Enraf Nonius TurboCAD4'
_diffrn_measurement_method 'non-profiled omega/2theta scans'
_diffrn_orient_matrix_type
;
  x-axis points to radiation source
  the matrix is specified in reciprocal space
;
_diffrn_orient_matrix_UB_11 -0.047608
_diffrn_orient_matrix_UB_12 -0.013119
_diffrn_orient_matrix_UB_13 0.044697
_diffrn_orient_matrix_UB_21 0.045933
_diffrn_orient_matrix_UB_22 -0.134662
_diffrn_orient_matrix_UB_23 0.025664
_diffrn_orient_matrix_UB_31 0.048135
_diffrn_orient_matrix_UB_32 0.115714
_diffrn_orient_matrix_UB_33 0.034992
_diffrn_radiation_monochromator graphite
_diffrn_radiation_probe x-ray
_diffrn_radiation_type CuK\a
_diffrn_radiation_wavelength 1.5418
_diffrn_reflns_av_R_equivalents 0.046
_diffrn_reflns_av_unetI/netI 0.0521
_diffrn_reflns_limit_h_max 15
_diffrn_reflns_limit_h_min -15
_diffrn_reflns_limit_k_max 7
_diffrn_reflns_limit_k_min 0
_diffrn_reflns_limit_l_max 20
_diffrn_reflns_limit_l_min -20
_diffrn_reflns_number 6003
_diffrn_reflns_theta_full 74.32
_diffrn_reflns_theta_max 74.32
_diffrn_reflns_theta_min 2.75
_diffrn_source 'Enraf Nonius FR590'
_diffrn_standards_decay_% 2
_diffrn_standards_interval_count 154
_diffrn_standards_interval_time 120
_diffrn_standards_number 3
_exptl_absorpt_coefficient_mu 0.689
_exptl_absorpt_correction_T_max 0.9526
_exptl_absorpt_correction_T_min 0.8264
_exptl_absorpt_correction_type psi-scan
_exptl_absorpt_process_details
;
North A.C.T., Phillips D.C. & Mathews F.S. (1968) Acta. Cryst. A24, 351
        Number of psi-scan sets used was   7
        Theta correction was applied.
        Weighted transmission curves were used.
        No Fourier smoothing was applied.
;
_exptl_crystal_colour colourless
_exptl_crystal_density_diffrn 1.281
_exptl_crystal_description needle
_exptl_crystal_F_000 456
_exptl_crystal_size_max 0.65
_exptl_crystal_size_mid 0.08
_exptl_crystal_size_min 0.06
_refine_diff_density_max 0.136
_refine_diff_density_min -0.176
_refine_diff_density_rms 0.04
_refine_ls_abs_structure_details 'Flack H D (1983), Acta Cryst. A39, 876-881'
_refine_ls_abs_structure_Flack -0.1(4)
_refine_ls_extinction_method none
_refine_ls_goodness_of_fit_ref 1.011
_refine_ls_hydrogen_treatment mixed
_refine_ls_matrix_type full
_refine_ls_number_parameters 309
_refine_ls_number_reflns 2502
_refine_ls_number_restraints 13
_refine_ls_restrained_S_all 1.009
_refine_ls_R_factor_all 0.0889
_refine_ls_R_factor_gt 0.0386
_refine_ls_shift/su_max 0
_refine_ls_shift/su_mean 0
_refine_ls_structure_factor_coef Fsqd
_refine_ls_weighting_details 'calc w=1/[\s^2^(Fo^2^)+(0.0570P)^2^+0.0000P] where P=(Fo^2^+2Fc^2^)/3'
_refine_ls_weighting_scheme calc
_refine_ls_wR_factor_gt 0.0877
_refine_ls_wR_factor_ref 0.1065
_reflns_number_gt 1610
_reflns_number_total 2502
_reflns_threshold_expression >2sigma(I)
_cod_data_source_file ja0712827si20070227_041501.cif
_cod_data_source_block sa03si1
_cod_original_cell_volume 1113.28(26)
_cod_original_sg_symbol_H-M 'P 21'
_cod_database_code 4109511

loop_
_symmetry_equiv_pos_as_xyz
'x, y, z'
'-x, y+1/2, -z'

loop_
_atom_site_label
_atom_site_type_symbol
_atom_site_fract_x
_atom_site_fract_y
_atom_site_fract_z
_atom_site_U_iso_or_equiv
_atom_site_adp_type
_atom_site_occupancy
_atom_site_symmetry_multiplicity
_atom_site_calc_flag
_atom_site_refinement_flags
C1 C 0.3562(4) -0.2112(11) 0.5038(3) 0.0955(18) Uani 1 1 d .
H1A H 0.3116 -0.2158 0.4502 0.143 Uiso 1 1 calc R
H1B H 0.3316 -0.3306 0.5392 0.143 Uiso 1 1 calc R
H1C H 0.431 -0.2417 0.4974 0.143 Uiso 1 1 calc R
C2 C 0.3473(3) 0.0344(9) 0.5429(2) 0.0590(10) Uani 1 1 d .
C3 C 0.4156(3) 0.0512(8) 0.6269(2) 0.0539(9) Uani 1 1 d .
O4 O 0.4628(2) -0.1058(6) 0.6667(2) 0.0872(10) Uani 1 1 d .
O5 O 0.41227(17) 0.2790(4) 0.65696(14) 0.0484(6) Uani 1 1 d .
C6 C 0.4321(2) 0.3121(7) 0.74525(18) 0.0472(8) Uani 1 1 d .
H6A H 0.476 0.4537 0.7591 0.057 Uiso 1 1 calc R
H6B H 0.4709 0.176 0.772 0.057 Uiso 1 1 calc R
C7 C 0.3206(2) 0.3388(7) 0.77458(19) 0.0398(8) Uani 1 1 d .
O8 O 0.28105(18) 0.5392(4) 0.77951(18) 0.0550(7) Uani 1 1 d .
N9 N 0.2717(2) 0.1361(5) 0.79216(16) 0.0363(6) Uani 1 1 d .
C10 C 0.1613(2) 0.1211(6) 0.81530(19) 0.0354(7) Uani 1 1 d .
C11 C 0.0756(2) 0.0206(6) 0.74143(19) 0.0357(7) Uani 1 1 d .
C12 C 0.1038(2) 0.1105(6) 0.65744(17) 0.0365(7) Uani 1 1 d .
C13 C 0.1904(2) 0.0057(7) 0.62456(18) 0.0429(8) Uani 1 1 d .
H13 H 0.2209 -0.1344 0.6481 0.051 Uiso 1 1 calc R
C14 C 0.2325(3) 0.1063(8) 0.5570(2) 0.0494(9) Uani 1 1 d .
C15 C 0.1775(3) 0.2971(8) 0.5163(2) 0.0579(10) Uani 1 1 d .
H15 H 0.2022 0.3625 0.4697 0.069 Uiso 1 1 calc R
C16 C 0.0863(3) 0.3911(8) 0.5442(2) 0.0572(9) Uani 1 1 d .
H16 H 0.0473 0.5125 0.5143 0.069 Uiso 1 1 calc R
C17 C 0.0527(2) 0.3062(7) 0.61606(19) 0.0454(8) Uani 1 1 d .
H17 H -0.0048 0.3805 0.6371 0.055 Uiso 1 1 calc R
O18 O 0.07770(18) -0.2354(4) 0.74265(14) 0.0428(5) Uani 1 1 d .
C19 C -0.0424(2) 0.0889(6) 0.74935(19) 0.0426(8) Uani 1 1 d .
C20 C -0.0705(3) 0.3015(7) 0.7843(2) 0.0576(10) Uani 1 1 d .
H20 H -0.0158 0.4054 0.8075 0.069 Uiso 1 1 calc R
C21 C -0.1796(3) 0.3611(9) 0.7852(3) 0.0700(12) Uani 1 1 d .
H21 H -0.1972 0.5026 0.81 0.084 Uiso 1 1 calc R
C22 C -0.2610(3) 0.2129(9) 0.7499(3) 0.0700(13) Uani 1 1 d .
H22 H -0.3338 0.2546 0.7499 0.084 Uiso 1 1 calc R
C23 C -0.2351(3) 0.0029(10) 0.7144(2) 0.0666(12) Uani 1 1 d .
H23 H -0.2905 -0.0983 0.6905 0.08 Uiso 1 1 calc R
C24 C -0.1264(2) -0.0592(8) 0.7141(2) 0.0505(9) Uani 1 1 d .
H24 H -0.1097 -0.2022 0.6898 0.061 Uiso 1 1 calc R
C25 C 0.1690(3) -0.0282(6) 0.8956(2) 0.0441(8) Uani 1 1 d .
C26 C 0.0594(3) -0.0731(8) 0.9277(2) 0.0608(11) Uani 1 1 d .
H26A H 0.0081 -0.1408 0.8839 0.091 Uiso 1 1 calc R
H26B H 0.0312 0.0749 0.9453 0.091 Uiso 1 1 calc R
H26C H 0.0705 -0.1814 0.974 0.091 Uiso 1 1 calc R
C27 C 0.2516(3) 0.0792(7) 0.96415(18) 0.0468(8) Uani 1 1 d .
C28 C 0.2310(4) 0.2923(8) 1.0030(2) 0.0711(12) Uani 1 1 d .
H28 H 0.1674 0.3773 0.985 0.085 Uiso 1 1 calc R
C29 C 0.3050(5) 0.3774(11) 1.0681(3) 0.0990(18) Uani 1 1 d U
H29 H 0.2904 0.5181 1.0947 0.119 Uiso 1 1 calc R
C30 C 0.4000(5) 0.2555(13) 1.0939(3) 0.105(2) Uani 1 1 d U
H30 H 0.4493 0.3142 1.138 0.127 Uiso 1 1 calc R
C31 C 0.4227(4) 0.0502(12) 1.0557(3) 0.0914(16) Uani 1 1 d U
H31 H 0.4876 -0.0311 1.0728 0.11 Uiso 1 1 calc R
C32 C 0.3481(3) -0.0364(9) 0.9912(2) 0.0641(11) Uani 1 1 d .
H32 H 0.3636 -0.1775 0.9653 0.077 Uiso 1 1 calc R
H2 H 0.364(3) 0.166(9) 0.508(2) 0.073(13) Uiso 1 1 d .
H9 H 0.311(3) 0.006(8) 0.787(2) 0.061(12) Uiso 1 1 d .
H10 H 0.138(2) 0.286(7) 0.8221(17) 0.037(8) Uiso 1 1 d .
H18 H 0.149(3) -0.284(8) 0.742(2) 0.065(11) Uiso 1 1 d .
H25 H 0.199(2) -0.196(7) 0.8808(18) 0.046(9) Uiso 1 1 d .

loop_
_atom_site_aniso_label
_atom_site_aniso_U_11
_atom_site_aniso_U_22
_atom_site_aniso_U_33
_atom_site_aniso_U_23
_atom_site_aniso_U_13
_atom_site_aniso_U_12
C1 0.089(3) 0.100(4) 0.108(4) -0.056(4) 0.050(3) -0.022(3)
C2 0.059(2) 0.069(3) 0.055(2) -0.014(2) 0.0304(18) -0.014(2)
C3 0.0377(17) 0.058(3) 0.070(2) -0.007(2) 0.0218(16) -0.0002(18)
O4 0.0705(19) 0.059(2) 0.128(3) -0.003(2) 0.0007(17) 0.0143(18)
O5 0.0496(13) 0.0454(15) 0.0527(13) -0.0020(12) 0.0157(10) -0.0018(11)
C6 0.0331(14) 0.059(2) 0.0505(18) 0.0003(19) 0.0082(13) -0.0018(17)
C7 0.0302(13) 0.049(2) 0.0406(16) -0.0002(16) 0.0050(11) 0.0016(15)
O8 0.0427(13) 0.0385(14) 0.0874(18) 0.0020(14) 0.0215(12) 0.0042(12)
N9 0.0319(13) 0.0373(16) 0.0407(14) 0.0002(12) 0.0082(10) 0.0049(12)
C10 0.0310(14) 0.0356(18) 0.0422(15) 0.0018(14) 0.0139(12) 0.0026(13)
C11 0.0318(14) 0.0294(16) 0.0477(17) 0.0021(15) 0.0120(13) 0.0007(14)
C12 0.0315(13) 0.0386(18) 0.0386(15) -0.0010(15) 0.0027(11) -0.0055(13)
C13 0.0437(16) 0.045(2) 0.0415(17) -0.0033(16) 0.0105(13) -0.0033(16)
C14 0.0473(17) 0.061(2) 0.0420(17) -0.0099(18) 0.0132(14) -0.0116(18)
C15 0.062(2) 0.069(3) 0.0426(18) 0.009(2) 0.0062(15) -0.018(2)
C16 0.062(2) 0.056(2) 0.0505(19) 0.013(2) -0.0040(16) -0.005(2)
C17 0.0421(16) 0.042(2) 0.0510(18) -0.0007(17) 0.0028(13) -0.0017(16)
O18 0.0381(12) 0.0293(12) 0.0629(14) -0.0016(11) 0.0135(10) -0.0005(10)
C19 0.0340(15) 0.044(2) 0.0528(18) 0.0084(17) 0.0146(13) 0.0042(14)
C20 0.0413(17) 0.048(2) 0.089(3) 0.003(2) 0.0279(17) 0.0057(18)
C21 0.054(2) 0.061(3) 0.104(3) 0.017(3) 0.039(2) 0.018(2)
C22 0.0375(19) 0.086(3) 0.092(3) 0.028(3) 0.0275(19) 0.016(2)
C23 0.0353(18) 0.086(3) 0.079(3) 0.016(3) 0.0083(17) -0.006(2)
C24 0.0354(16) 0.059(2) 0.058(2) 0.0065(18) 0.0069(14) -0.0015(16)
C25 0.0527(19) 0.039(2) 0.0440(18) 0.0037(16) 0.0178(14) -0.0003(16)
C26 0.067(2) 0.061(3) 0.059(2) 0.007(2) 0.0280(19) -0.009(2)
C27 0.063(2) 0.046(2) 0.0340(16) -0.0008(16) 0.0150(14) -0.0071(17)
C28 0.111(3) 0.054(3) 0.051(2) -0.009(2) 0.022(2) -0.004(3)
C29 0.177(6) 0.067(4) 0.055(3) -0.018(3) 0.024(3) -0.031(4)
C30 0.149(5) 0.102(5) 0.057(3) 0.005(3) -0.015(3) -0.054(4)
C31 0.098(4) 0.096(4) 0.071(3) 0.010(3) -0.016(3) -0.023(3)
C32 0.067(2) 0.068(3) 0.055(2) 0.003(2) 0.0033(18) -0.004(2)

loop_
_atom_type_symbol
_atom_type_description
_atom_type_scat_dispersion_real
_atom_type_scat_dispersion_imag
_atom_type_scat_source
C C 0.0181 0.0091 'International Tables Vol C Tables 4.2.6.8 and 6.1.1.4'
H H 0 0 'International Tables Vol C Tables 4.2.6.8 and 6.1.1.4'
N N 0.0311 0.018 'International Tables Vol C Tables 4.2.6.8 and 6.1.1.4'
O O 0.0492 0.0322 'International Tables Vol C Tables 4.2.6.8 and 6.1.1.4'

loop_
_geom_angle_atom_site_label_1
_geom_angle_atom_site_label_2
_geom_angle_atom_site_label_3
_geom_angle
C2 C1 H1A 109.5
C2 C1 H1B 109.5
H1A C1 H1B 109.5
C2 C1 H1C 109.5
H1A C1 H1C 109.5
H1B C1 H1C 109.5
C3 C2 C14 105.1(3)
C3 C2 C1 111.7(4)
C14 C2 C1 115.2(4)
C3 C2 H2 110(2)
C14 C2 H2 100(2)
C1 C2 H2 114(3)
O4 C3 O5 122.2(4)
O4 C3 C2 127.8(4)
O5 C3 C2 109.9(4)
C3 O5 C6 117.9(3)
O5 C6 C7 107.0(2)
O5 C6 H6A 110.3
C7 C6 H6A 110.3
O5 C6 H6B 110.3
C7 C6 H6B 110.3
H6A C6 H6B 108.6
O8 C7 N9 124.5(3)
O8 C7 C6 119.5(3)
N9 C7 C6 116.0(3)
C7 N9 C10 124.6(3)
C7 N9 H9 114(2)
C10 N9 H9 121(2)
N9 C10 C25 107.5(2)
N9 C10 C11 111.8(2)
C25 C10 C11 113.5(3)
N9 C10 H10 105.6(17)
C25 C10 H10 113.8(17)
C11 C10 H10 104.4(17)
O18 C11 C19 105.3(2)
O18 C11 C12 109.5(3)
C19 C11 C12 109.4(2)
O18 C11 C10 109.7(3)
C19 C11 C10 112.8(3)
C12 C11 C10 109.9(2)
C17 C12 C13 118.0(3)
C17 C12 C11 122.8(3)
C13 C12 C11 119.0(3)
C12 C13 C14 121.5(3)
C12 C13 H13 119.2
C14 C13 H13 119.2
C15 C14 C13 118.3(3)
C15 C14 C2 122.5(3)
C13 C14 C2 118.1(3)
C16 C15 C14 120.5(3)
C16 C15 H15 119.7
C14 C15 H15 119.7
C15 C16 C17 120.4(4)
C15 C16 H16 119.8
C17 C16 H16 119.8
C16 C17 C12 120.7(3)
C16 C17 H17 119.7
C12 C17 H17 119.7
C11 O18 H18 108(3)
C20 C19 C24 117.9(3)
C20 C19 C11 123.2(3)
C24 C19 C11 118.7(3)
C19 C20 C21 120.8(4)
C19 C20 H20 119.6
C21 C20 H20 119.6
C22 C21 C20 120.3(4)
C22 C21 H21 119.8
C20 C21 H21 119.8
C21 C22 C23 119.9(3)
C21 C22 H22 120
C23 C22 H22 120
C22 C23 C24 120.1(4)
C22 C23 H23 119.9
C24 C23 H23 119.9
C19 C24 C23 121.0(4)
C19 C24 H24 119.5
C23 C24 H24 119.5
C27 C25 C10 110.9(3)
C27 C25 C26 110.3(3)
C10 C25 C26 115.1(3)
C27 C25 H25 107.5(17)
C10 C25 H25 106.0(17)
C26 C25 H25 106.7(18)
C25 C26 H26A 109.5
C25 C26 H26B 109.5
H26A C26 H26B 109.5
C25 C26 H26C 109.5
H26A C26 H26C 109.5
H26B C26 H26C 109.5
C32 C27 C28 117.9(4)
C32 C27 C25 120.4(3)
C28 C27 C25 121.6(4)
C29 C28 C27 120.0(5)
C29 C28 H28 120
C27 C28 H28 120
C30 C29 C28 120.3(5)
C30 C29 H29 119.8
C28 C29 H29 119.8
C31 C30 C29 120.6(5)
C31 C30 H30 119.7
C29 C30 H30 119.7
C30 C31 C32 119.1(6)
C30 C31 H31 120.5
C32 C31 H31 120.5
C27 C32 C31 122.1(5)
C27 C32 H32 119
C31 C32 H32 119

loop_
_geom_bond_atom_site_label_1
_geom_bond_atom_site_label_2
_geom_bond_distance
C1 C2 1.528(7)
C1 H1A 0.96
C1 H1B 0.96
C1 H1C 0.96
C2 C3 1.499(5)
C2 C14 1.524(5)
C2 H2 0.97(5)
C3 O4 1.194(5)
C3 O5 1.371(5)
O5 C6 1.430(4)
C6 C7 1.529(4)
C6 H6A 0.97
C6 H6B 0.97
C7 O8 1.233(4)
C7 N9 1.338(4)
N9 C10 1.469(4)
N9 H9 0.89(4)
C10 C25 1.540(4)
C10 C11 1.584(4)
C10 H10 0.98(4)
C11 O18 1.437(4)
C11 C19 1.532(4)
C11 C12 1.539(4)
C12 C17 1.390(5)
C12 C13 1.393(4)
C13 C14 1.398(4)
C13 H13 0.93
C14 C15 1.384(5)
C15 C16 1.378(5)
C15 H15 0.93
C16 C17 1.378(4)
C16 H16 0.93
C17 H17 0.93
O18 H18 0.92(4)
C19 C20 1.387(5)
C19 C24 1.387(5)
C20 C21 1.392(4)
C20 H20 0.93
C21 C22 1.366(6)
C21 H21 0.93
C22 C23 1.369(7)
C22 H22 0.93
C23 C24 1.389(5)
C23 H23 0.93
C24 H24 0.93
C25 C27 1.521(5)
C25 C26 1.542(4)
C25 H25 1.05(4)
C26 H26A 0.96
C26 H26B 0.96
C26 H26C 0.96
C27 C32 1.373(5)
C27 C28 1.392(5)
C28 C29 1.379(6)
C28 H28 0.93
C29 C30 1.370(8)
C29 H29 0.93
C30 C31 1.357(9)
C30 H30 0.93
C31 C32 1.379(6)
C31 H31 0.93
C32 H32 0.93

loop_
_geom_torsion_atom_site_label_1
_geom_torsion_atom_site_label_2
_geom_torsion_atom_site_label_3
_geom_torsion_atom_site_label_4
_geom_torsion
C14 C2 C3 O4 117.0(4)
C1 C2 C3 O4 -8.5(5)
C14 C2 C3 O5 -59.2(4)
C1 C2 C3 O5 175.3(3)
O4 C3 O5 C6 -21.6(5)
C2 C3 O5 C6 154.9(2)
C3 O5 C6 C7 -99.5(3)
O5 C6 C7 O8 -91.9(4)
O5 C6 C7 N9 87.2(3)
O8 C7 N9 C10 3.7(5)
C6 C7 N9 C10 -175.3(3)
C7 N9 C10 C25 -129.3(3)
C7 N9 C10 C11 105.5(4)
N9 C10 C11 O18 84.8(3)
C25 C10 C11 O18 -37.1(3)
N9 C10 C11 C19 -158.1(3)
C25 C10 C11 C19 80.1(3)
N9 C10 C11 C12 -35.7(4)
C25 C10 C11 C12 -157.5(2)
O18 C11 C12 C17 141.6(3)
C19 C11 C12 C17 26.6(4)
C10 C11 C12 C17 -97.8(3)
O18 C11 C12 C13 -44.1(4)
C19 C11 C12 C13 -159.1(3)
C10 C11 C12 C13 76.5(4)
C17 C12 C13 C14 6.3(5)
C11 C12 C13 C14 -168.3(3)
C12 C13 C14 C15 -8.0(5)
C12 C13 C14 C2 160.0(3)
C3 C2 C14 C15 120.9(4)
C1 C2 C14 C15 -115.7(5)
C3 C2 C14 C13 -46.5(5)
C1 C2 C14 C13 76.8(5)
C13 C14 C15 C16 2.7(5)
C2 C14 C15 C16 -164.7(4)
C14 C15 C16 C17 4.1(6)
C15 C16 C17 C12 -5.9(5)
C13 C12 C17 C16 0.7(5)
C11 C12 C17 C16 175.1(3)
O18 C11 C19 C20 152.3(3)
C12 C11 C19 C20 -90.0(4)
C10 C11 C19 C20 32.7(4)
O18 C11 C19 C24 -33.0(4)
C12 C11 C19 C24 84.7(4)
C10 C11 C19 C24 -152.6(3)
C24 C19 C20 C21 1.2(5)
C11 C19 C20 C21 175.9(3)
C19 C20 C21 C22 -1.4(6)
C20 C21 C22 C23 0.9(6)
C21 C22 C23 C24 -0.2(6)
C20 C19 C24 C23 -0.5(5)
C11 C19 C24 C23 -175.5(3)
C22 C23 C24 C19 0.0(6)
N9 C10 C25 C27 56.4(3)
C11 C10 C25 C27 -179.4(3)
N9 C10 C25 C26 -177.5(3)
C11 C10 C25 C26 -53.3(4)
C10 C25 C27 C32 -111.3(4)
C26 C25 C27 C32 120.0(4)
C10 C25 C27 C28 70.6(4)
C26 C25 C27 C28 -58.1(4)
C32 C27 C28 C29 -1.9(6)
C25 C27 C28 C29 176.3(4)
C27 C28 C29 C30 1.3(7)
C28 C29 C30 C31 0.1(8)
C29 C30 C31 C32 -0.9(8)
C28 C27 C32 C31 1.1(6)
C25 C27 C32 C31 -177.1(4)
C30 C31 C32 C27 0.2(7)
